data_4121177
loop_
_publ_author_name
'Michael Benz'
'Bernhard Spingler'
'Roger Alberto'
'Henrik Braband'

_publ_section_title
;
 Toward Organometallic 99mTc Imaging Agents: Synthesis of Water-Stable
 99Tc-NHC Complexes
;
_journal_name_full 'Journal of the American Chemical Society'
_journal_page_first 17566
_journal_page_last 17572
_journal_paper_doi 10.1021/ja409499u
_journal_volume 135
_journal_year 2013
_chemical_formula_moiety C18H28ClN8O4Tc
_chemical_formula_sum 'C18 H28 Cl N8 O4 Tc'
_chemical_formula_weight 553.93
_chemical_name_common '[TcO2(L2)2]ClxH2O'
_chemical_name_systematic
; 
 ? 
;
_space_group_IT_number 15
_symmetry_cell_setting monoclinic
_symmetry_space_group_name_Hall '-C 2yc'
_symmetry_space_group_name_H-M 'C 1 2/c 1'
_atom_sites_solution_hydrogens geom
_atom_sites_solution_primary direct
_atom_sites_solution_secondary difmap
_audit_creation_method SHELXL-97
_cell_angle_alpha 90.00
_cell_angle_beta 106.496(4)
_cell_angle_gamma 90.00
_cell_formula_units_Z 4
_cell_length_a 12.8951(7)
_cell_length_b 10.5795(4)
_cell_length_c 18.3405(9)
_cell_measurement_reflns_used 19879
_cell_measurement_temperature 183(2)
_cell_measurement_theta_max 29.875
_cell_measurement_theta_min 2.315
_cell_volume 2399.1(2)
_computing_cell_refinement 'IPDS (Stoe, 1999)'
_computing_data_collection 'IPDS (Stoe, 1999)'
_computing_data_reduction 'X-Red (Stoe, 1999)'
_computing_molecular_graphics 'ORTEP-3 (Farrugia, 1997)'
_computing_publication_material 'SHELXL-97 (Sheldrick, 2008)'
_computing_structure_refinement 'SHELXL-97 (Sheldrick, 2008)'
_computing_structure_solution 'SIR-97 (Altomare, 1999)'
_diffrn_ambient_temperature 183(2)
_diffrn_measured_fraction_theta_full 0.997
_diffrn_measured_fraction_theta_max 0.997
_diffrn_measurement_device_type 'Stoe IPDS'
_diffrn_measurement_method '/f oscillation scan'
_diffrn_radiation_monochromator graphite
_diffrn_radiation_source 'fine-focus sealed tube'
_diffrn_radiation_type MoK\a
_diffrn_radiation_wavelength 0.71073
_diffrn_reflns_av_R_equivalents 0.0331
_diffrn_reflns_av_sigmaI/netI 0.0187
_diffrn_reflns_limit_h_max 17
_diffrn_reflns_limit_h_min -16
_diffrn_reflns_limit_k_max 14
_diffrn_reflns_limit_k_min -13
_diffrn_reflns_limit_l_max 24
_diffrn_reflns_limit_l_min -24
_diffrn_reflns_number 13639
_diffrn_reflns_theta_full 28.50
_diffrn_reflns_theta_max 28.50
_diffrn_reflns_theta_min 2.32
_diffrn_standards_interval_count 'every image'
_diffrn_standards_interval_time 13
_diffrn_standards_number 50-200
_exptl_absorpt_coefficient_mu 0.752
_exptl_absorpt_correction_T_max 0.9449
_exptl_absorpt_correction_T_min 0.8738
_exptl_absorpt_correction_type numerical
_exptl_absorpt_process_details '(Coppens et al., 1965)'
_exptl_crystal_colour yellow
_exptl_crystal_density_diffrn 1.534
_exptl_crystal_description block
_exptl_crystal_F_000 1136
_exptl_crystal_size_max 0.19
_exptl_crystal_size_mid 0.12
_exptl_crystal_size_min 0.12
_refine_diff_density_max 0.467
_refine_diff_density_min -1.160
_refine_diff_density_rms 0.199
_refine_ls_extinction_method none
_refine_ls_goodness_of_fit_ref 1.266
_refine_ls_hydrogen_treatment mixed
_refine_ls_matrix_type full
_refine_ls_number_parameters 157
_refine_ls_number_reflns 3032
_refine_ls_number_restraints 3
_refine_ls_restrained_S_all 1.266
_refine_ls_R_factor_all 0.0388
_refine_ls_R_factor_gt 0.0328
_refine_ls_shift/su_max 0.000
_refine_ls_shift/su_mean 0.000
_refine_ls_structure_factor_coef Fsqd
_refine_ls_weighting_details 'calc w=1/[\s^2^(Fo^2^)+(0.0564P)^2^+1.6223P] where P=(Fo^2^+2Fc^2^)/3'
_refine_ls_weighting_scheme calc
_refine_ls_wR_factor_gt 0.0888
_refine_ls_wR_factor_ref 0.0984
_reflns_number_gt 2748
_reflns_number_total 3032
_reflns_threshold_expression >2sigma(I)
_cod_data_source_file ja409499u_si_002_3.cif
_cod_data_source_block '[TcO2(L2)2]ClxH2O'
_cod_database_code 4121177

loop_
_symmetry_equiv_pos_as_xyz
'x, y, z'
'-x, y, -z+1/2'
'x+1/2, y+1/2, z'
'-x+1/2, y+1/2, -z+1/2'
'-x, -y, -z'
'x, -y, z-1/2'
'-x+1/2, -y+1/2, -z'
'x+1/2, -y+1/2, z-1/2'

loop_
_atom_site_label
_atom_site_type_symbol
_atom_site_fract_x
_atom_site_fract_y
_atom_site_fract_z
_atom_site_U_iso_or_equiv
_atom_site_adp_type
_atom_site_occupancy
_atom_site_symmetry_multiplicity
_atom_site_calc_flag
_atom_site_refinement_flags
Tc1 Tc 0.0000 1.0000 0.5000 0.01734(10) Uani 1 2 d S
C1 C 0.16493(17) 0.9561(2) 0.50111(12) 0.0212(4) Uani 1 1 d .
C2 C 0.03930(17) 0.8671(2) 0.59341(12) 0.0217(4) Uani 1 1 d .
C3 C 0.1585(2) 0.9370(3) 0.36498(13) 0.0331(5) Uani 1 1 d .
H3A H 0.1568 0.8529 0.3424 0.040 Uiso 1 1 calc R
H3B H 0.1982 0.9952 0.3411 0.040 Uiso 1 1 calc R
H3C H 0.0844 0.9678 0.3568 0.040 Uiso 1 1 calc R
C4 C 0.31854(18) 0.8916(2) 0.47697(14) 0.0295(5) Uani 1 1 d .
H4A H 0.3678 0.8683 0.4494 0.035 Uiso 1 1 calc R
C5 C 0.33901(18) 0.8935(2) 0.55297(14) 0.0283(5) Uani 1 1 d .
H5A H 0.4049 0.8717 0.5896 0.034 Uiso 1 1 calc R
C6 C 0.22583(19) 0.9460(2) 0.64138(13) 0.0280(5) Uani 1 1 d .
H6A H 0.2924 0.9228 0.6815 0.034 Uiso 1 1 calc R
H6B H 0.2077 1.0348 0.6498 0.034 Uiso 1 1 calc R
C7 C 0.1457(2) 0.7620(3) 0.69525(14) 0.0345(6) Uani 1 1 d .
H7A H 0.2063 0.7400 0.7365 0.041 Uiso 1 1 calc R
C8 C 0.0510(2) 0.7017(3) 0.67314(14) 0.0353(6) Uani 1 1 d .
H8A H 0.0314 0.6280 0.6957 0.042 Uiso 1 1 calc R
C9 C -0.1250(2) 0.7327(3) 0.57054(17) 0.0370(6) Uani 1 1 d .
H9A H -0.1707 0.7416 0.6048 0.044 Uiso 1 1 calc R
H9B H -0.1273 0.6449 0.5530 0.044 Uiso 1 1 calc R
H9C H -0.1517 0.7887 0.5267 0.044 Uiso 1 1 calc R
O1 O 0.04929(13) 1.12484(15) 0.56432(9) 0.0258(3) Uani 1 1 d .
O21 O 0.1571(2) 1.3224(3) 0.65000(17) 0.0662(8) Uani 1 1 d D
H21A H 0.118(3) 1.352(4) 0.673(2) 0.096(18) Uiso 1 1 d D
H21B H 0.131(4) 1.252(3) 0.637(3) 0.087(16) Uiso 1 1 d D
N1 N 0.21213(15) 0.92991(18) 0.44631(11) 0.0243(4) Uani 1 1 d .
N2 N 0.24398(14) 0.93396(18) 0.56697(10) 0.0225(4) Uani 1 1 d .
N3 N 0.13770(16) 0.86361(19) 0.64559(11) 0.0259(4) Uani 1 1 d .
N4 N -0.01356(17) 0.76672(19) 0.61107(11) 0.0268(4) Uani 1 1 d .
Cl1 Cl 0.5000 0.90031(8) 0.7500 0.03075(18) Uani 1 2 d S

loop_
_atom_site_aniso_label
_atom_site_aniso_U_11
_atom_site_aniso_U_22
_atom_site_aniso_U_33
_atom_site_aniso_U_23
_atom_site_aniso_U_13
_atom_site_aniso_U_12
Tc1 0.01443(14) 0.01552(14) 0.02203(14) -0.00041(7) 0.00512(9) -0.00085(7)
C1 0.0183(9) 0.0191(9) 0.0268(10) 0.0006(8) 0.0073(8) -0.0001(8)
C2 0.0198(9) 0.0211(10) 0.0265(10) 0.0017(8) 0.0102(8) 0.0010(7)
C3 0.0345(13) 0.0397(14) 0.0280(11) 0.0001(10) 0.0138(10) 0.0066(10)
C4 0.0210(10) 0.0293(11) 0.0415(12) -0.0024(10) 0.0139(9) 0.0031(9)
C5 0.0184(10) 0.0274(11) 0.0391(12) 0.0003(9) 0.0080(9) 0.0016(8)
C6 0.0214(10) 0.0348(13) 0.0258(10) -0.0017(9) 0.0036(8) 0.0008(9)
C7 0.0418(14) 0.0388(13) 0.0270(10) 0.0135(10) 0.0164(10) 0.0145(11)
C8 0.0474(15) 0.0314(12) 0.0354(12) 0.0130(10) 0.0254(11) 0.0098(11)
C9 0.0324(13) 0.0276(12) 0.0557(16) 0.0022(11) 0.0202(12) -0.0093(10)
O1 0.0248(8) 0.0223(7) 0.0300(8) -0.0049(6) 0.0073(6) -0.0026(6)
O21 0.0410(13) 0.083(2) 0.0789(18) -0.0511(16) 0.0235(12) -0.0261(13)
N1 0.0219(9) 0.0228(9) 0.0301(9) 0.0004(7) 0.0103(7) 0.0016(7)
N2 0.0154(8) 0.0240(9) 0.0276(8) 0.0012(7) 0.0054(7) 0.0009(7)
N3 0.0238(9) 0.0295(10) 0.0250(8) 0.0046(7) 0.0080(7) 0.0048(7)
N4 0.0288(10) 0.0232(9) 0.0338(9) 0.0033(7) 0.0178(8) 0.0007(8)
Cl1 0.0261(4) 0.0364(4) 0.0270(3) 0.000 0.0031(3) 0.000

loop_
_atom_type_symbol
_atom_type_description
_atom_type_scat_dispersion_real
_atom_type_scat_dispersion_imag
_atom_type_scat_source
C C 0.0033 0.0016 'International Tables Vol C Tables 4.2.6.8 and 6.1.1.4'
H H 0.0000 0.0000 'International Tables Vol C Tables 4.2.6.8 and 6.1.1.4'
N N 0.0061 0.0033 'International Tables Vol C Tables 4.2.6.8 and 6.1.1.4'
O O 0.0106 0.0060 'International Tables Vol C Tables 4.2.6.8 and 6.1.1.4'
Cl Cl 0.1484 0.1585 'International Tables Vol C Tables 4.2.6.8 and 6.1.1.4'
Tc Tc -1.4390 0.7593 'International Tables Vol C Tables 4.2.6.8 and 6.1.1.4'

loop_
_geom_angle_atom_site_label_1
_geom_angle_atom_site_label_2
_geom_angle_atom_site_label_3
_geom_angle
_geom_angle_site_symmetry_1
_geom_angle_site_symmetry_3
O1 Tc1 O1 180.0 . 5_576
O1 Tc1 C2 89.90(8) . .
O1 Tc1 C2 90.10(8) 5_576 .
O1 Tc1 C2 90.10(8) . 5_576
O1 Tc1 C2 89.90(8) 5_576 5_576
C2 Tc1 C2 180.00(12) . 5_576
O1 Tc1 C1 89.31(8) . .
O1 Tc1 C1 90.69(8) 5_576 .
C2 Tc1 C1 81.07(8) . .
C2 Tc1 C1 98.93(8) 5_576 .
O1 Tc1 C1 90.69(8) . 5_576
O1 Tc1 C1 89.31(8) 5_576 5_576
C2 Tc1 C1 98.92(8) . 5_576
C2 Tc1 C1 81.08(8) 5_576 5_576
C1 Tc1 C1 180.0 . 5_576
N1 C1 N2 104.13(18) . .
N1 C1 Tc1 133.45(16) . .
N2 C1 Tc1 121.99(15) . .
N4 C2 N3 104.16(19) . .
N4 C2 Tc1 132.92(16) . .
N3 C2 Tc1 122.59(16) . .
N1 C3 H3A 109.5 . .
N1 C3 H3B 109.5 . .
H3A C3 H3B 109.5 . .
N1 C3 H3C 109.5 . .
H3A C3 H3C 109.5 . .
H3B C3 H3C 109.5 . .
C5 C4 N1 107.2(2) . .
C5 C4 H4A 126.4 . .
N1 C4 H4A 126.4 . .
C4 C5 N2 105.8(2) . .
C4 C5 H5A 127.1 . .
N2 C5 H5A 127.1 . .
N3 C6 N2 109.52(18) . .
N3 C6 H6A 109.8 . .
N2 C6 H6A 109.8 . .
N3 C6 H6B 109.8 . .
N2 C6 H6B 109.8 . .
H6A C6 H6B 108.2 . .
C8 C7 N3 106.2(2) . .
C8 C7 H7A 126.9 . .
N3 C7 H7A 126.9 . .
C7 C8 N4 107.3(2) . .
C7 C8 H8A 126.4 . .
N4 C8 H8A 126.4 . .
N4 C9 H9A 109.5 . .
N4 C9 H9B 109.5 . .
H9A C9 H9B 109.5 . .
N4 C9 H9C 109.5 . .
H9A C9 H9C 109.5 . .
H9B C9 H9C 109.5 . .
H21A O21 H21B 104(3) . .
C1 N1 C4 111.29(19) . .
C1 N1 C3 124.82(19) . .
C4 N1 C3 123.9(2) . .
C1 N2 C5 111.50(19) . .
C1 N2 C6 122.54(19) . .
C5 N2 C6 125.89(19) . .
C2 N3 C7 111.3(2) . .
C2 N3 C6 122.42(19) . .
C7 N3 C6 125.8(2) . .
C2 N4 C8 111.1(2) . .
C2 N4 C9 124.2(2) . .
C8 N4 C9 124.7(2) . .

loop_
_geom_bond_atom_site_label_1
_geom_bond_atom_site_label_2
_geom_bond_distance
_geom_bond_site_symmetry_2
Tc1 O1 1.7647(16) .
Tc1 O1 1.7647(15) 5_576
Tc1 C2 2.163(2) .
Tc1 C2 2.163(2) 5_576
Tc1 C1 2.171(2) .
Tc1 C1 2.171(2) 5_576
C1 N1 1.343(3) .
C1 N2 1.362(3) .
C2 N4 1.350(3) .
C2 N3 1.356(3) .
C3 N1 1.457(3) .
C3 H3A 0.9800 .
C3 H3B 0.9800 .
C3 H3C 0.9800 .
C4 C5 1.343(3) .
C4 N1 1.388(3) .
C4 H4A 0.9500 .
C5 N2 1.389(3) .
C5 H5A 0.9500 .
C6 N3 1.452(3) .
C6 N2 1.454(3) .
C6 H6A 0.9900 .
C6 H6B 0.9900 .
C7 C8 1.335(4) .
C7 N3 1.394(3) .
C7 H7A 0.9500 .
C8 N4 1.387(3) .
C8 H8A 0.9500 .
C9 N4 1.463(3) .
C9 H9A 0.9800 .
C9 H9B 0.9800 .
C9 H9C 0.9800 .
O21 H21A 0.807(19) .
O21 H21B 0.820(19) .

loop_
_geom_hbond_atom_site_label_D
_geom_hbond_atom_site_label_H
_geom_hbond_atom_site_label_A
_geom_hbond_distance_DH
_geom_hbond_distance_HA
_geom_hbond_distance_DA
_geom_hbond_angle_DHA
_geom_hbond_site_symmetry_A
O21 H21A Cl1 0.807(19) 2.41(2) 3.203(3) 170(5) 3_455
O21 H21B O1 0.820(19) 1.98(3) 2.744(3) 155(5) .

loop_
_geom_torsion_atom_site_label_1
_geom_torsion_atom_site_label_2
_geom_torsion_atom_site_label_3
_geom_torsion_atom_site_label_4
_geom_torsion
_geom_torsion_site_symmetry_1
O1 Tc1 C1 N1 -134.5(2) .
O1 Tc1 C1 N1 45.5(2) 5_576
C2 Tc1 C1 N1 135.5(2) .
C2 Tc1 C1 N1 -44.5(2) 5_576
C1 Tc1 C1 N1 133(2) 5_576
O1 Tc1 C1 N2 54.31(18) .
O1 Tc1 C1 N2 -125.69(18) 5_576
C2 Tc1 C1 N2 -35.70(18) .
C2 Tc1 C1 N2 144.30(18) 5_576
C1 Tc1 C1 N2 -39(2) 5_576
O1 Tc1 C2 N4 137.5(2) .
O1 Tc1 C2 N4 -42.5(2) 5_576
C2 Tc1 C2 N4 -14(10) 5_576
C1 Tc1 C2 N4 -133.2(2) .
C1 Tc1 C2 N4 46.8(2) 5_576
O1 Tc1 C2 N3 -50.31(18) .
O1 Tc1 C2 N3 129.69(18) 5_576
C2 Tc1 C2 N3 159(10) 5_576
C1 Tc1 C2 N3 39.01(18) .
C1 Tc1 C2 N3 -140.99(18) 5_576
N1 C4 C5 N2 -0.3(3) .
N3 C7 C8 N4 -0.3(3) .
N2 C1 N1 C4 0.2(3) .
Tc1 C1 N1 C4 -172.04(18) .
N2 C1 N1 C3 178.6(2) .
Tc1 C1 N1 C3 6.4(4) .
C5 C4 N1 C1 0.1(3) .
C5 C4 N1 C3 -178.4(2) .
N1 C1 N2 C5 -0.4(3) .
Tc1 C1 N2 C5 172.95(15) .
N1 C1 N2 C6 -177.5(2) .
Tc1 C1 N2 C6 -4.1(3) .
C4 C5 N2 C1 0.5(3) .
C4 C5 N2 C6 177.4(2) .
N3 C6 N2 C1 57.3(3) .
N3 C6 N2 C5 -119.3(2) .
N4 C2 N3 C7 -0.1(2) .
Tc1 C2 N3 C7 -174.18(16) .
N4 C2 N3 C6 171.9(2) .
Tc1 C2 N3 C6 -2.2(3) .
C8 C7 N3 C2 0.2(3) .
C8 C7 N3 C6 -171.4(2) .
N2 C6 N3 C2 -53.7(3) .
N2 C6 N3 C7 117.1(2) .
N3 C2 N4 C8 -0.1(2) .
Tc1 C2 N4 C8 173.09(17) .
N3 C2 N4 C9 179.0(2) .
Tc1 C2 N4 C9 -7.8(3) .
C7 C8 N4 C2 0.3(3) .
C7 C8 N4 C9 -178.8(2) .
